data_7132593
loop_
_publ_author_name
'Peng, Shuyin'
'Sun, Yuqian'
'Li, Qingqing'
'Jiang, Zhongwen'
'Rao, Yin'
'Wu, Yichen'
'Li, Qiaowei'

_publ_section_title
;
 Stepwise construction of coordinative linkages and dynamic covalent
 linkages for a porous metal-organic framework.
;
_journal_issue 11
_journal_name_full 'Chemical communications (Cambridge, England)'
_journal_page_first 1488
_journal_page_last 1491
_journal_paper_doi 10.1039/d3cc05650c
_journal_volume 60
_journal_year 2024
_chemical_formula_moiety '8(C12 H9 Ag3 N6 O3)'
_chemical_formula_sum 'C96 H72 Ag24 N48 O24'
_chemical_formula_weight 4870.89
_space_group_crystal_system orthorhombic
_space_group_IT_number 43
_space_group_name_Hall 'F 2 -2d'
_space_group_name_H-M_alt 'F d d 2'
_atom_sites_solution_hydrogens geom
_audit_creation_date 2023-10-24
_audit_creation_method
;
Olex2 1.5
(compiled 2023.08.24 svn.re1ec1418 for OlexSys, GUI svn.r6817)
;
_audit_update_record
;
2023-11-14 deposited with the CCDC.	2024-01-04 downloaded from the CCDC.
;
_cell_angle_alpha 90
_cell_angle_beta 90
_cell_angle_gamma 90
_cell_formula_units_Z 2
_cell_length_a 45.975(3)
_cell_length_b 37.787(3)
_cell_length_c 3.7540(3)
_cell_measurement_reflns_used 9932
_cell_measurement_temperature 173.15
_cell_measurement_theta_max 52.39
_cell_measurement_theta_min 4.40
_cell_volume 6521.7(8)
_computing_cell_refinement 'SAINT v8.37A (Bruker, 2015)'
_computing_data_reduction 'SAINT v8.37A (Bruker, 2015)'
_computing_molecular_graphics 'Olex2 1.5 (Dolomanov et al., 2009)'
_computing_publication_material 'Olex2 1.5 (Dolomanov et al., 2009)'
_computing_structure_refinement 'SHELXL 2018/3 (Sheldrick, 2015)'
_computing_structure_solution 'SHELXT 2014/5 (Sheldrick, 2014)'
_diffrn_ambient_temperature 173.15
_diffrn_measured_fraction_theta_full 0.990
_diffrn_measured_fraction_theta_max 0.990
_diffrn_measurement_device_type 'Bruker APEX-II CCD'
_diffrn_measurement_method '\f and \w scans'
_diffrn_radiation_type GaK\a
_diffrn_radiation_wavelength 1.34138
_diffrn_reflns_av_R_equivalents 0.0785
_diffrn_reflns_av_unetI/netI 0.0505
_diffrn_reflns_Laue_measured_fraction_full 0.990
_diffrn_reflns_Laue_measured_fraction_max 0.990
_diffrn_reflns_limit_h_max 54
_diffrn_reflns_limit_h_min -54
_diffrn_reflns_limit_k_max 44
_diffrn_reflns_limit_k_min -44
_diffrn_reflns_limit_l_max 4
_diffrn_reflns_limit_l_min -4
_diffrn_reflns_number 24166
_diffrn_reflns_point_group_measured_fraction_full 0.971
_diffrn_reflns_point_group_measured_fraction_max 0.971
_diffrn_reflns_theta_full 52.377
_diffrn_reflns_theta_max 52.377
_diffrn_reflns_theta_min 3.916
_diffrn_source_current 2.86
_diffrn_source_power 0.19994259999999997
_diffrn_source_voltage 69.91
_diffrn_standards_number 0
_exptl_absorpt_coefficient_mu 19.676
_exptl_absorpt_correction_T_max 0.7503
_exptl_absorpt_correction_T_min 0.3975
_exptl_absorpt_correction_type none
_exptl_absorpt_process_details
;
SADABS-2016/2 (Bruker,2016/2) was used for absorption correction.
wR2(int) was 0.1579 before and 0.0858 after correction.
The Ratio of minimum to maximum transmission is 0.5298.
The \l/2 correction factor is Not present.
;
_exptl_crystal_colour colourless
_exptl_crystal_colour_primary colourless
_exptl_crystal_density_diffrn 2.480
_exptl_crystal_description block
_exptl_crystal_F_000 4608
_exptl_crystal_size_max 0.12
_exptl_crystal_size_mid 0.11
_exptl_crystal_size_min 0.1
_refine_diff_density_max 1.868
_refine_diff_density_min -0.923
_refine_diff_density_rms 0.214
_refine_ls_abs_structure_details
;
 Refined as an inversion twin.
;
_refine_ls_abs_structure_Flack 0.06(4)
_refine_ls_extinction_method none
_refine_ls_goodness_of_fit_ref 1.159
_refine_ls_hydrogen_treatment constr
_refine_ls_matrix_type full
_refine_ls_number_parameters 218
_refine_ls_number_reflns 2751
_refine_ls_number_restraints 6
_refine_ls_restrained_S_all 1.159
_refine_ls_R_factor_all 0.0495
_refine_ls_R_factor_gt 0.0395
_refine_ls_shift/su_max 0.000
_refine_ls_shift/su_mean 0.000
_refine_ls_structure_factor_coef Fsqd
_refine_ls_weighting_details 'w=1/[\s^2^(Fo^2^)+(0.0573P)^2^+144.0138P] where P=(Fo^2^+2Fc^2^)/3'
_refine_ls_weighting_scheme calc
_refine_ls_wR_factor_gt 0.1097
_refine_ls_wR_factor_ref 0.1118
_reflns_Friedel_coverage 0.677
_reflns_Friedel_fraction_full 0.944
_reflns_Friedel_fraction_max 0.943
_reflns_number_gt 2544
_reflns_number_total 2751
_reflns_threshold_expression 'I > 2\s(I)'
_cod_data_source_file d3cc05650c2.cif
_cod_data_source_block Ag3(PyCA)3
_cod_depositor_comments 'Adding full bibliography for 7132593.cif.'
_cod_database_code 7132593
_shelx_shelxl_version_number 2018/3
_shelx_space_group_comment
;
The symmetry employed for this shelxl refinement is uniquely defined
by the following loop, which should always be used as a source of
symmetry information in preference to the above space-group names.
They are only intended as comments.
;
_shelx_estimated_absorpt_t_max 0.244
_shelx_estimated_absorpt_t_min 0.201
_olex2_refinement_description
;
1. Twinned data refinement
 Scales: 0.94(4)
 0.06(4)
2. Fixed Uiso
 At 1.2 times of:
  All C(H) groups
3. Restrained distances
 C1-C2
 1.43 with sigma of 0.01
 C2-C1
 1.43 with sigma of 0.005
 C6-C5
 1.43 with sigma of 0.005
 C10-C9
 1.43 with sigma of 0.005
4. Rigid bond restraints
 C1, O1
 with sigma for 1-2 distances of 0.01 and sigma for 1-3 distances of 0.02
5.a Aromatic/amide H refined with riding coordinates:
 C7(H7), C1(H1), C8(H8), C4(H4), C5(H5), C11(H11), C12(H12), C9(H9), C3(H3)
;
_olex2_submission_special_instructions 'No special instructions were received'

loop_
_space_group_symop_operation_xyz
'x, y, z'
'-x, -y, z'
'-x+1/4, y+1/4, z+1/4'
'x+3/4, -y+3/4, z+1/4'
'x, y+1/2, z+1/2'
'-x, -y+1/2, z+1/2'
'-x+1/4, y+3/4, z+3/4'
'x+3/4, -y+5/4, z+3/4'
'x+1/2, y, z+1/2'
'-x+1/2, -y, z+1/2'
'-x+3/4, y+1/4, z+3/4'
'x+5/4, -y+3/4, z+3/4'
'x+1/2, y+1/2, z'
'-x+1/2, -y+1/2, z'
'-x+3/4, y+3/4, z+1/4'
'x+5/4, -y+5/4, z+1/4'

loop_
_atom_site_label
_atom_site_type_symbol
_atom_site_fract_x
_atom_site_fract_y
_atom_site_fract_z
_atom_site_U_iso_or_equiv
_atom_site_adp_type
_atom_site_occupancy
_atom_site_site_symmetry_order
_atom_site_calc_flag
_atom_site_refinement_flags_posn
_atom_site_refinement_flags_adp
_atom_site_refinement_flags_occupancy
_atom_site_disorder_assembly
_atom_site_disorder_group
Ag1 Ag -0.17028(2) 0.37414(2) 2.2009(3) 0.0330(3) Uani 1 1 d . . . . .
Ag3 Ag -0.09810(2) 0.33952(2) 2.1559(3) 0.0347(3) Uani 1 1 d . . . . .
Ag2 Ag -0.11163(2) 0.41514(2) 2.6504(3) 0.0353(3) Uani 1 1 d . . . . .
O1 O -0.1973(4) 0.5317(4) 2.908(6) 0.105(6) Uani 1 1 d . U . . .
O2 O 0.0207(3) 0.4023(5) 2.941(5) 0.082(4) Uani 1 1 d . . . . .
O3 O -0.1571(2) 0.2191(3) 1.368(4) 0.049(3) Uani 1 1 d . . . . .
N2 N -0.1536(2) 0.4366(3) 2.661(4) 0.030(2) Uani 1 1 d . . . . .
N4 N -0.0650(2) 0.3617(3) 2.469(3) 0.034(3) Uani 1 1 d . . . . .
N6 N -0.1604(2) 0.3281(3) 1.905(4) 0.029(2) Uani 1 1 d . . . . .
N3 N -0.0697(2) 0.3939(3) 2.625(4) 0.033(3) Uani 1 1 d . . . . .
N1 N -0.1772(2) 0.4210(3) 2.491(3) 0.030(3) Uani 1 1 d . . . . .
N5 N -0.1325(2) 0.3161(3) 1.876(4) 0.031(2) Uani 1 1 d . . . . .
C7 C -0.0449(3) 0.4059(4) 2.754(4) 0.036(4) Uani 1 1 d . . . . .
H7 H -0.042286 0.427659 2.876444 0.043 Uiso 1 1 calc R U . . .
C6 C -0.0227(2) 0.3809(4) 2.682(4) 0.038(3) Uani 1 1 d D . . . .
C1 C -0.2061(4) 0.5066(3) 2.765(4) 0.048(4) Uani 1 1 d D U . . .
H1 H -0.225863 0.507110 2.690203 0.057 Uiso 1 1 calc R U . . .
C8 C -0.0368(3) 0.3537(4) 2.501(4) 0.035(3) Uani 1 1 d . . . . .
H8 H -0.027832 0.332720 2.414247 0.042 Uiso 1 1 calc R U . . .
C4 C -0.1616(3) 0.4676(4) 2.773(4) 0.036(3) Uani 1 1 d . . . . .
H4 H -0.149116 0.483434 2.896023 0.043 Uiso 1 1 calc R U . . .
C5 C 0.0075(2) 0.3801(6) 2.775(5) 0.058(5) Uani 1 1 d D . . . .
H5 H 0.018350 0.360154 2.697253 0.070 Uiso 1 1 calc R U . . .
C11 C -0.1333(3) 0.2852(3) 1.708(4) 0.034(3) Uani 1 1 d . . . . .
H11 H -0.116563 0.271721 1.647829 0.041 Uiso 1 1 calc R U . . .
C12 C -0.1777(3) 0.3036(3) 1.768(4) 0.030(3) Uani 1 1 d . . . . .
H12 H -0.198343 0.304986 1.761173 0.036 Uiso 1 1 calc R U . . .
C2 C -0.1901(3) 0.4749(3) 2.692(4) 0.033(3) Uani 1 1 d D . . . .
C9 C -0.1712(3) 0.2434(3) 1.466(4) 0.039(4) Uani 1 1 d D . . . .
H9 H -0.191576 0.241598 1.428204 0.047 Uiso 1 1 calc R U . . .
C10 C -0.1612(3) 0.2751(3) 1.633(4) 0.033(3) Uani 1 1 d D . . . .
C3 C -0.1988(3) 0.4443(4) 2.514(4) 0.037(3) Uani 1 1 d . . . . .
H3 H -0.217781 0.440574 2.420856 0.045 Uiso 1 1 calc R U . . .

loop_
_atom_site_aniso_label
_atom_site_aniso_U_11
_atom_site_aniso_U_22
_atom_site_aniso_U_33
_atom_site_aniso_U_23
_atom_site_aniso_U_13
_atom_site_aniso_U_12
Ag1 0.0337(5) 0.0280(5) 0.0373(6) -0.0070(5) -0.0038(5) 0.0004(4)
Ag3 0.0308(5) 0.0376(5) 0.0358(6) -0.0056(5) 0.0003(5) -0.0085(4)
Ag2 0.0272(5) 0.0364(5) 0.0423(7) -0.0051(6) -0.0018(5) -0.0003(4)
O1 0.120(13) 0.078(9) 0.117(15) -0.035(11) 0.004(13) 0.017(9)
O2 0.054(7) 0.128(12) 0.062(10) -0.007(11) -0.002(8) -0.018(8)
O3 0.065(7) 0.035(5) 0.046(7) -0.011(6) 0.013(6) 0.001(5)
N2 0.034(5) 0.031(5) 0.025(7) -0.005(6) 0.001(5) -0.008(4)
N4 0.031(5) 0.040(6) 0.029(7) 0.004(6) -0.001(5) -0.004(4)
N6 0.035(5) 0.028(5) 0.025(6) -0.011(5) -0.002(6) -0.003(4)
N3 0.032(5) 0.035(5) 0.031(7) 0.003(6) -0.005(5) -0.006(5)
N1 0.027(5) 0.028(5) 0.036(7) 0.001(5) 0.001(5) 0.000(4)
N5 0.030(5) 0.035(5) 0.027(6) -0.003(6) 0.003(5) -0.006(4)
C7 0.030(7) 0.043(8) 0.035(9) -0.005(7) -0.005(6) -0.006(6)
C6 0.032(6) 0.053(8) 0.028(9) 0.004(8) -0.004(7) -0.012(6)
C1 0.060(10) 0.041(8) 0.042(11) 0.003(7) 0.002(7) 0.013(7)
C8 0.031(6) 0.040(7) 0.034(9) 0.004(6) 0.001(6) 0.005(6)
C4 0.051(8) 0.029(7) 0.027(9) 0.004(6) 0.006(6) -0.009(6)
C5 0.042(8) 0.094(14) 0.038(11) 0.009(9) -0.004(8) -0.023(9)
C11 0.031(6) 0.027(6) 0.043(9) -0.005(7) 0.001(7) -0.001(5)
C12 0.036(7) 0.028(6) 0.025(8) -0.009(5) 0.002(5) 0.005(5)
C2 0.040(7) 0.029(6) 0.029(8) 0.000(7) 0.010(7) 0.002(5)
C9 0.039(7) 0.035(7) 0.043(10) -0.002(7) 0.005(7) 0.001(6)
C10 0.035(6) 0.040(7) 0.025(8) 0.005(7) 0.001(6) -0.003(5)
C3 0.032(6) 0.044(7) 0.036(9) -0.001(6) 0.001(6) 0.003(6)

loop_
_atom_type_symbol
_atom_type_description
_atom_type_scat_dispersion_real
_atom_type_scat_dispersion_imag
_atom_type_scat_source
Ag Ag 0.0782 3.3823 'International Tables Vol C Tables 4.2.6.8 and 6.1.1.4'
C C 0.0137 0.0067 'International Tables Vol C Tables 4.2.6.8 and 6.1.1.4'
N N 0.0241 0.0134 'International Tables Vol C Tables 4.2.6.8 and 6.1.1.4'
O O 0.0389 0.0241 'International Tables Vol C Tables 4.2.6.8 and 6.1.1.4'
H H 0.0000 0.0000 'International Tables Vol C Tables 4.2.6.8 and 6.1.1.4'

loop_
_geom_angle_atom_site_label_1
_geom_angle_atom_site_label_2
_geom_angle_atom_site_label_3
_geom_angle
_geom_angle_site_symmetry_1
_geom_angle_site_symmetry_3
_geom_angle_publ_flag
N1 Ag1 N6 176.2(4) . . ?
N5 Ag3 N4 176.1(5) . . ?
N3 Ag2 N2 178.4(6) . . ?
N1 N2 Ag2 123.1(8) . . ?
C4 N2 Ag2 128.1(9) . . ?
C4 N2 N1 108.1(11) . . ?
N3 N4 Ag3 118.7(8) . . ?
C8 N4 Ag3 131.5(10) . . ?
C8 N4 N3 108.6(11) . . ?
N5 N6 Ag1 121.2(8) . . ?
C12 N6 Ag1 130.7(9) . . ?
C12 N6 N5 107.4(10) . . ?
N4 N3 Ag2 120.5(8) . . ?
C7 N3 Ag2 130.6(10) . . ?
C7 N3 N4 108.8(11) . . ?
N2 N1 Ag1 118.5(8) . . ?
C3 N1 Ag1 134.7(10) . . ?
C3 N1 N2 105.7(11) . . ?
N6 N5 Ag3 121.9(8) . . ?
C11 N5 Ag3 129.2(9) . . ?
C11 N5 N6 107.7(10) . . ?
N3 C7 H7 125.5 . . ?
N3 C7 C6 108.9(12) . . ?
C6 C7 H7 125.5 . . ?
C7 C6 C5 131.6(15) . . ?
C8 C6 C7 104.5(10) . . ?
C8 C6 C5 123.8(14) . . ?
O1 C1 H1 116.9 . . ?
O1 C1 C2 126.2(18) . . ?
C2 C1 H1 116.9 . . ?
N4 C8 C6 109.1(12) . . ?
N4 C8 H8 125.4 . . ?
C6 C8 H8 125.4 . . ?
N2 C4 H4 123.8 . . ?
N2 C4 C2 112.4(13) . . ?
C2 C4 H4 123.8 . . ?
O2 C5 C6 126.8(18) . . ?
O2 C5 H5 116.6 . . ?
C6 C5 H5 116.6 . . ?
N5 C11 H11 124.1 . . ?
N5 C11 C10 111.8(11) . . ?
C10 C11 H11 124.1 . . ?
N6 C12 H12 124.7 . . ?
N6 C12 C10 110.5(11) . . ?
C10 C12 H12 124.7 . . ?
C4 C2 C1 128.1(14) . . ?
C4 C2 C3 102.2(11) . . ?
C3 C2 C1 129.7(14) . . ?
O3 C9 H9 116.2 . . ?
O3 C9 C10 127.7(13) . . ?
C10 C9 H9 116.2 . . ?
C11 C10 C12 102.6(10) . . ?
C11 C10 C9 128.7(13) . . ?
C12 C10 C9 128.7(12) . . ?
N1 C3 C2 111.5(12) . . ?
N1 C3 H3 124.2 . . ?
C2 C3 H3 124.2 . . ?

loop_
_geom_bond_atom_site_label_1
_geom_bond_atom_site_label_2
_geom_bond_distance
_geom_bond_site_symmetry_2
_geom_bond_publ_flag
Ag1 N6 2.112(11) . ?
Ag1 N1 2.101(11) . ?
Ag3 N4 2.098(12) . ?
Ag3 N5 2.094(11) . ?
Ag2 N2 2.093(10) . ?
Ag2 N3 2.088(11) . ?
O1 C1 1.16(2) . ?
O2 C5 1.21(2) . ?
O3 C9 1.183(16) . ?
N2 N1 1.389(15) . ?
N2 C4 1.298(18) . ?
N4 N3 1.368(17) . ?
N4 C8 1.336(17) . ?
N6 N5 1.369(14) . ?
N6 C12 1.326(17) . ?
N3 C7 1.321(17) . ?
N1 C3 1.333(17) . ?
N5 C11 1.327(17) . ?
C7 H7 0.9500 . ?
C7 C6 1.416(19) . ?
C6 C8 1.39(2) . ?
C6 C5 1.433(7) . ?
C1 H1 0.9500 . ?
C1 C2 1.430(6) . ?
C8 H8 0.9500 . ?
C4 H4 0.9500 . ?
C4 C2 1.37(2) . ?
C5 H5 0.9500 . ?
C11 H11 0.9500 . ?
C11 C10 1.369(18) . ?
C12 H12 0.9500 . ?
C12 C10 1.411(18) . ?
C2 C3 1.394(19) . ?
C9 H9 0.9500 . ?
C9 C10 1.429(7) . ?
C3 H3 0.9500 . ?

loop_
_geom_torsion_atom_site_label_1
_geom_torsion_atom_site_label_2
_geom_torsion_atom_site_label_3
_geom_torsion_atom_site_label_4
_geom_torsion
_geom_torsion_site_symmetry_1
_geom_torsion_site_symmetry_2
_geom_torsion_site_symmetry_3
_geom_torsion_site_symmetry_4
_geom_torsion_publ_flag
Ag1 N6 N5 Ag3 5.3(15) . . . . ?
Ag1 N6 N5 C11 173.6(10) . . . . ?
Ag1 N6 C12 C10 -172.0(10) . . . . ?
Ag1 N1 C3 C2 -167.6(10) . . . . ?
Ag3 N4 N3 Ag2 13.8(14) . . . . ?
Ag3 N4 N3 C7 -169.0(10) . . . . ?
Ag3 N4 C8 C6 167.0(10) . . . . ?
Ag3 N5 C11 C10 164.9(11) . . . . ?
Ag2 N2 N1 Ag1 -1.3(14) . . . . ?
Ag2 N2 N1 C3 -171.6(9) . . . . ?
Ag2 N2 C4 C2 171.0(10) . . . . ?
Ag2 N3 C7 C6 176.9(11) . . . . ?
O1 C1 C2 C4 0(3) . . . . ?
O1 C1 C2 C3 -178(2) . . . . ?
O3 C9 C10 C11 2(3) . . . . ?
O3 C9 C10 C12 -176.4(17) . . . . ?
N2 N1 C3 C2 0.3(17) . . . . ?
N2 C4 C2 C1 -178.4(15) . . . . ?
N2 C4 C2 C3 -0.2(17) . . . . ?
N4 N3 C7 C6 0.2(17) . . . . ?
N6 N5 C11 C10 -2.2(18) . . . . ?
N6 C12 C10 C11 0.7(18) . . . . ?
N6 C12 C10 C9 179.7(15) . . . . ?
N3 N4 C8 C6 0.2(17) . . . . ?
N3 C7 C6 C8 -0.1(17) . . . . ?
N3 C7 C6 C5 -177.3(18) . . . . ?
N1 N2 C4 C2 0.4(17) . . . . ?
N5 N6 C12 C10 -2.1(17) . . . . ?
N5 C11 C10 C12 0.9(18) . . . . ?
N5 C11 C10 C9 -178.0(15) . . . . ?
C7 C6 C8 N4 -0.1(17) . . . . ?
C7 C6 C5 O2 -1(3) . . . . ?
C1 C2 C3 N1 178.0(15) . . . . ?
C8 N4 N3 Ag2 -177.4(10) . . . . ?
C8 N4 N3 C7 -0.3(17) . . . . ?
C8 C6 C5 O2 -177.3(18) . . . . ?
C4 N2 N1 Ag1 169.8(9) . . . . ?
C4 N2 N1 C3 -0.4(16) . . . . ?
C4 C2 C3 N1 -0.1(17) . . . . ?
C5 C6 C8 N4 177.4(15) . . . . ?
C12 N6 N5 Ag3 -165.7(10) . . . . ?
C12 N6 N5 C11 2.6(17) . . . . ?

loop_
_twin_individual_id
_twin_individual_mass_fraction_refined
1 0.94(4)
2 0.06(4)
